data_9002650
loop_
_publ_author_name
'Welch, M. D.'
'Marshall, W. G.'

_publ_section_title
;
 High-pressure behaviour of clinochlore
 Sample: P = 0 GPa
;
_journal_name_full 'American Mineralogist'
_journal_page_first 1380
_journal_page_last 1386
_journal_volume 86
_journal_year 2001
_chemical_formula_sum 'Al2 D8 Mg5 O18 Si3'
_chemical_name_mineral 'Clinochlore (deuterated)'
_space_group_IT_number 12
_symmetry_space_group_name_Hall '-C 2y'
_symmetry_space_group_name_H-M 'C 1 2/m 1'
_cell_angle_alpha 90
_cell_angle_beta 97.07
_cell_angle_gamma 90
_cell_length_a 5.332
_cell_length_b 9.224
_cell_length_c 14.414
_cell_formula_units_Z 2
_cell_volume 703.524
_diffrn_ambient_pressure 0
_exptl_crystal_density_diffrn 2.662
_cod_original_formula_sum 'Mg5 Al2 Si3 O18 D8'
_cod_database_code 9002650

loop_
_symmetry_equiv_pos_as_xyz
x,y,z
1/2+x,1/2+y,z
x,-y,z
1/2+x,1/2-y,z
-x,y,-z
1/2-x,1/2+y,-z
-x,-y,-z
1/2-x,1/2-y,-z

loop_
_atom_site_label
_atom_site_fract_x
_atom_site_fract_y
_atom_site_fract_z
_atom_site_occupancy
_atom_site_U_iso_or_equiv
Mg1 0.00000 0.00000 0.00000 1.00000 0.00800
Mg2 0.00000 0.35300 0.00000 1.00000 0.00800
Mg3 0.00000 0.16000 0.50000 1.00000 0.01500
Al4 0.00000 0.50000 0.50000 1.00000 0.01500
SiT 0.22400 0.16600 0.19300 0.75000 0.01800
AlT 0.22400 0.16600 0.19300 0.25000 0.01800
O1 0.18500 0.17200 0.08000 1.00000 0.01500
O2 0.22800 0.00000 0.23400 1.00000 0.02300
O3 0.50900 0.22000 0.23100 1.00000 0.03800
O4 0.18100 0.50000 0.06800 1.00000 0.01300
O5 0.16800 0.00000 0.43500 1.00000 0.02600
O6 0.13500 0.33700 0.43000 1.00000 0.01700
D1 0.20000 0.50000 0.14200 1.00000 0.07200
D2 0.12000 0.00000 0.37100 1.00000 0.05500
D3 0.11700 0.32000 0.35800 1.00000 0.10700

_database_code_amcsd 0002739
